data_2202818
loop_
_publ_author_name
'Richeng Xuan'
'Weixiao Hu'
'Zhongyu Yang'
'Rirong Xuan'

_publ_section_title
;
 <small>DL</small>-2-Amino-2-thiazoline-4-carboxylic acid trihydrate
;
_journal_issue 11
_journal_name_full 'Acta Crystallographica Section E'
_journal_page_first o1707
_journal_page_last o1709
_journal_paper_doi 10.1107/S1600536803022360
_journal_volume 59
_journal_year 2003
_chemical_formula_iupac 'C4 H6 N2 O2 S, 3H2 O'
_chemical_formula_moiety 'C4 H6 N2 O2 S, 3H2 O'
_chemical_formula_sum 'C4 H12 N2 O5 S'
_chemical_formula_weight 200.22
_space_group_IT_number 29
_symmetry_cell_setting orthorhombic
_symmetry_space_group_name_Hall 'P -2b 2a'
_symmetry_space_group_name_H-M 'P 21 a b'
_audit_creation_method 'WinGX routine CIF_UPDATE'
_cell_angle_alpha 90
_cell_angle_beta 90
_cell_angle_gamma 90
_cell_formula_units_Z 4
_cell_length_a 8.0835(4)
_cell_length_b 8.1546(3)
_cell_length_c 13.7591(7)
_cell_measurement_reflns_used 11305
_cell_measurement_temperature 293(2)
_cell_measurement_theta_max 27.43
_cell_measurement_theta_min 2.5
_cell_volume 906.97(7)
_computing_cell_refinement PROCESS-AUTO
_computing_data_collection 'PROCESS-AUTO (Rigaku, 1998)'
_computing_data_reduction 'CrystalStructure (Rigaku/MSC & Rigaku, 2002)'
_computing_molecular_graphics 'ORTEP-3 for Windows (Farrugia, 1997)'
_computing_publication_material 'WinGX (Farrugia, 1999)'
_computing_structure_refinement 'SHELXL97 (Sheldrick, 1997)'
_computing_structure_solution 'SHELXS97 (Sheldrick, 1997)'
_diffrn_detector_area_resol_mean 10.00
_diffrn_measured_fraction_theta_full 0.998
_diffrn_measured_fraction_theta_max 0.998
_diffrn_measurement_device_type 'Rigaku R-AXIS RAPID'
_diffrn_measurement_method \w
_diffrn_radiation_type MoK\a
_diffrn_radiation_wavelength 0.71073
_diffrn_reflns_av_R_equivalents 0.019
_diffrn_reflns_limit_h_max 10
_diffrn_reflns_limit_h_min -10
_diffrn_reflns_limit_k_max 10
_diffrn_reflns_limit_k_min -10
_diffrn_reflns_limit_l_max 17
_diffrn_reflns_limit_l_min -17
_diffrn_reflns_number 8161
_diffrn_reflns_theta_full 27.42
_diffrn_reflns_theta_max 27.42
_diffrn_reflns_theta_min 1.48
_exptl_absorpt_coefficient_mu 0.347
_exptl_absorpt_correction_T_max 0.917
_exptl_absorpt_correction_T_min 0.849
_exptl_absorpt_correction_type multi-scan
_exptl_absorpt_process_details '(ABSCOR; Higashi, 1995)'
_exptl_crystal_colour colorless
_exptl_crystal_density_diffrn 1.466
_exptl_crystal_density_method 'not measured'
_exptl_crystal_description prism
_exptl_crystal_F_000 424
_exptl_crystal_size_max 0.3
_exptl_crystal_size_mid 0.29
_exptl_crystal_size_min 0.25
_refine_diff_density_max 0.227
_refine_diff_density_min -0.152
_refine_ls_abs_structure_details 'Flack (1983), 852 Friedel pairs'
_refine_ls_abs_structure_Flack 0.49(9)
_refine_ls_extinction_coef 0.010(2)
_refine_ls_extinction_expression Fc^*^=kFc[1+0.001xFc^2^\l^3^/sin(2\q)]^-1/4^
_refine_ls_extinction_method SHELXL97
_refine_ls_goodness_of_fit_ref 1.072
_refine_ls_hydrogen_treatment mixed
_refine_ls_matrix_type full
_refine_ls_number_parameters 146
_refine_ls_number_reflns 1968
_refine_ls_number_restraints 10
_refine_ls_restrained_S_all 1.078
_refine_ls_R_factor_gt 0.0234
_refine_ls_shift/su_max 0.004
_refine_ls_structure_factor_coef Fsqd
_refine_ls_weighting_details 'calc w = 1/[\s^2^(Fo^2^)+(0.0444P)^2^] where P = (Fo^2^+2Fc^2^)/3'
_refine_ls_weighting_scheme calc
_refine_ls_wR_factor_ref 0.0815
_reflns_number_gt 1620
_reflns_number_total 1968
_reflns_threshold_expression I>2\s(I)
_cod_data_source_file ob6301.cif
_cod_data_source_block I
_cod_database_code 2202818
_cod_database_fobs_code 2202818

loop_
_symmetry_equiv_pos_as_xyz
'x, y, z'
'x, y+1/2, -z'
'x+1/2, -y, -z'
'x+1/2, -y+1/2, z'

loop_
_atom_site_label
_atom_site_fract_x
_atom_site_fract_y
_atom_site_fract_z
_atom_site_U_iso_or_equiv
_atom_site_adp_type
_atom_site_calc_flag
_atom_site_refinement_flags
_atom_site_occupancy
_atom_site_disorder_assembly
_atom_site_disorder_group
_atom_site_type_symbol
S 0.34336(8) 0.21566(6) 0.19887(4) 0.03618(16) Uani d . 1 . . S
O1 0.3635(3) -0.21679(19) 0.40829(12) 0.0473(5) Uani d . 1 . . O
O2 0.4055(2) -0.3504(2) 0.27003(13) 0.0470(5) Uani d . 1 . . O
O3 0.1931(2) -0.4669(2) 0.49423(13) 0.0380(4) Uani d D 1 . . O
O4 0.4469(3) -0.3793(3) 0.07247(15) 0.0505(5) Uani d D 1 . . O
O5 0.1440(3) 0.1299(3) 0.0036(2) 0.0716(7) Uani d D 1 . . O
N1 0.4909(3) 0.0671(2) 0.33846(14) 0.0306(4) Uani d D 1 . . N
N2 0.4767(3) 0.3507(2) 0.35625(15) 0.0389(5) Uani d D 1 . . N
C1 0.3293(4) -0.0063(2) 0.20038(17) 0.0392(6) Uani d . 1 . . C
C2 0.4635(3) -0.0667(2) 0.27056(15) 0.0296(4) Uani d . 1 . . C
C3 0.4474(3) 0.2142(3) 0.30938(15) 0.0289(4) Uani d . 1 . . C
C4 0.4062(3) -0.2241(3) 0.32158(17) 0.0315(5) Uani d . 1 . . C
H1 0.558(3) 0.042(4) 0.3836(17) 0.043(8) Uiso d D 1 . . H
H1A 0.2208 -0.0408 0.2225 0.047 Uiso calc R 1 . . H
H1B 0.3478 -0.0503 0.1358 0.047 Uiso calc R 1 . . H
H2 0.5656 -0.0886 0.2344 0.036 Uiso calc R 1 . . H
H2A 0.443(4) 0.439(3) 0.327(2) 0.055(9) Uiso d D 1 . . H
H2B 0.540(3) 0.350(4) 0.4061(16) 0.044(8) Uiso d D 1 . . H
H3A 0.259(4) -0.532(4) 0.522(2) 0.064(10) Uiso d D 1 . . H
H3B 0.255(4) -0.400(3) 0.468(2) 0.055(10) Uiso d D 1 . . H
H4A 0.348(3) -0.388(4) 0.051(2) 0.067(10) Uiso d D 1 . . H
H4B 0.430(5) -0.378(4) 0.1326(14) 0.073(12) Uiso d D 1 . . H
H5A 0.082(5) 0.055(4) 0.021(3) 0.087(15) Uiso d D 1 . . H
H5B 0.077(5) 0.202(4) -0.019(3) 0.090(15) Uiso d D 1 . . H

loop_
_atom_site_aniso_label
_atom_site_aniso_U_11
_atom_site_aniso_U_22
_atom_site_aniso_U_33
_atom_site_aniso_U_12
_atom_site_aniso_U_13
_atom_site_aniso_U_23
S 0.0455(3) 0.0275(2) 0.0356(3) 0.0026(3) -0.0055(3) 0.0069(2)
O1 0.0738(14) 0.0288(7) 0.0391(8) -0.0096(10) 0.0119(10) 0.0007(7)
O2 0.0803(15) 0.0219(7) 0.0387(9) -0.0001(8) -0.0030(9) -0.0025(7)
O3 0.0413(10) 0.0346(9) 0.0380(9) -0.0022(8) -0.0034(8) 0.0038(8)
O4 0.0499(13) 0.0585(12) 0.0432(11) 0.0009(11) 0.0019(10) -0.0039(9)
O5 0.0502(13) 0.0704(17) 0.0941(19) 0.0039(13) 0.0108(12) 0.0261(15)
N1 0.0382(11) 0.0220(8) 0.0317(9) -0.0008(9) -0.0060(9) 0.0030(7)
N2 0.0545(14) 0.0239(9) 0.0383(12) 0.0005(10) -0.0063(10) 0.0022(9)
C1 0.0561(16) 0.0252(9) 0.0362(11) 0.0003(14) -0.0084(13) 0.0016(9)
C2 0.0364(11) 0.0217(9) 0.0307(10) 0.0009(9) 0.0025(10) -0.0010(8)
C3 0.0309(11) 0.0255(10) 0.0303(11) 0.0000(9) 0.0034(9) 0.0017(9)
C4 0.0379(12) 0.0225(9) 0.0341(12) 0.0012(9) -0.0026(9) 0.0024(9)

loop_
_atom_type_symbol
_atom_type_description
_atom_type_scat_dispersion_real
_atom_type_scat_dispersion_imag
_atom_type_scat_source
C C 0.0033 0.0016 'International Tables Vol C Tables 4.2.6.8 and 6.1.1.4'
H H 0 0 'International Tables Vol C Tables 4.2.6.8 and 6.1.1.4'
N N 0.0061 0.0033 'International Tables Vol C Tables 4.2.6.8 and 6.1.1.4'
O O 0.0106 0.006 'International Tables Vol C Tables 4.2.6.8 and 6.1.1.4'
S S 0.1246 0.1234 'International Tables Vol C Tables 4.2.6.8 and 6.1.1.4'

loop_
_geom_angle_atom_site_label_1
_geom_angle_atom_site_label_2
_geom_angle_atom_site_label_3
_geom_angle
_geom_angle_publ_flag
S C1 H1A 110.4 ?
S C1 H1B 110.4 ?
O1 C4 O2 125.6(2) ?
O1 C4 C2 118.88(19) yes
O2 C4 C2 115.5(2) yes
N1 C2 C1 105.76(17) ?
N1 C2 C4 112.33(18) ?
N1 C3 S 113.74(16) ?
N1 C2 H2 109.5 ?
N2 C3 N1 125.4(2) ?
N2 C3 S 120.88(17) ?
C1 C2 C4 110.1(2) ?
C1 C2 H2 109.5 ?
C2 N1 H1 113(2) ?
C2 C1 S 106.47(17) ?
C2 C1 H1A 110.4 ?
C2 C1 H1B 110.4 ?
C3 S C1 90.77(11) ?
C3 N1 C2 116.70(19) ?
C3 N1 H1 128(2) ?
C3 N2 H2A 115(2) ?
C3 N2 H2B 120(2) ?
C4 C2 H2 109.5 ?
H1A C1 H1B 108.6 ?
H2A N2 H2B 124(3) ?
H3A O3 H3B 103(3) ?
H5A O5 H5B 103(4) ?
H4A O4 H4B 101(4) ?

loop_
_geom_bond_atom_site_label_1
_geom_bond_atom_site_label_2
_geom_bond_site_symmetry_2
_geom_bond_distance
_geom_bond_publ_flag
S C3 . 1.738(2) yes
S C1 . 1.814(2) yes
O1 C4 . 1.243(3) yes
O3 H3A . 0.846(18) ?
O3 H3B . 0.821(18) ?
O4 H4A . 0.855(19) ?
O4 H4B . 0.839(18) ?
O5 H5A . 0.825(19) ?
O5 H5B . 0.854(19) ?
N1 C3 . 1.313(3) yes
N1 C2 . 1.454(3) yes
N1 H1 . 0.848(17) ?
N2 H2A . 0.867(18) ?
N2 H2B . 0.856(17) ?
C1 C2 . 1.533(4) yes
C1 H1A . 0.97 ?
C1 H1B . 0.97 ?
C2 H2 . 0.98 ?
C3 N2 . 1.308(3) yes
C4 O2 . 1.250(3) yes
C4 C2 . 1.534(3) yes

loop_
_geom_hbond_atom_site_label_D
_geom_hbond_atom_site_label_H
_geom_hbond_atom_site_label_A
_geom_hbond_site_symmetry_A
_geom_hbond_distance_DH
_geom_hbond_distance_HA
_geom_hbond_distance_DA
_geom_hbond_angle_DHA
_geom_hbond_publ_flag
O5 H5A O4 4_445 0.825(19) 1.94(2) 2.759(3) 175(4) yes
O5 H5B O4 3_455 0.854(19) 1.94(2) 2.787(3) 174(4) yes
O4 H4B O2 1 0.839(18) 1.915(19) 2.749(3) 173(4) yes
O3 H3A O1 2_546 0.846(18) 1.97(2) 2.802(3) 166(4) yes
O3 H3B O1 1 0.821(18) 1.920(19) 2.731(3) 169(3) yes
O3 H3A N1 2_546 0.846(18) 2.80(3) 3.343(3) 123(3) yes
N1 H1 O3 4_545 0.848(17) 1.972(18) 2.816(3) 173(3) yes
N2 H2A O2 1_565 0.867(18) 1.914(19) 2.772(3) 170(3) yes
N2 H2B O1 2_556 0.856(17) 2.98(3) 3.411(3) 114(2) yes
N2 H2B O3 3_556 0.856(17) 2.08(2) 2.862(3) 152(3) yes
C1 H1B O5 1 0.97 2.86 3.288(4) 108 yes
C1 H1B O4 1 0.97 2.93 3.640(3) 131 yes
C1 H1A O2 4_445 0.97 2.78 3.744(4) 175 yes
C2 H2 O2 4_545 0.98 2.84 3.637(3) 140 yes

loop_
_geom_torsion_atom_site_label_1
_geom_torsion_atom_site_label_2
_geom_torsion_atom_site_label_3
_geom_torsion_atom_site_label_4
_geom_torsion
S C1 C2 N1 26.2(2)
S C1 C2 C4 147.72(17)
O1 C4 C2 N1 11.6(3)
O1 C4 C2 C1 -106.0(3)
O2 C4 C2 N1 -169.1(2)
O2 C4 C2 C1 73.3(3)
C1 S C3 N2 -171.2(2)
C1 S C3 N1 8.9(2)
C2 N1 C3 N2 -173.2(2)
C2 N1 C3 S 6.7(3)
C3 S C1 C2 -20.29(19)
C3 N1 C2 C1 -22.0(3)
C3 N1 C2 C4 -142.1(2)

loop_
_cod_related_entry_id
_cod_related_entry_database
_cod_related_entry_code
1 ChemSpider 21336158
